data_4072225
loop_
_publ_author_name
'Pinkas, J.'
'C\'isa\<rov\'a, I.'
'Gyepes, R.'
'Hor\'a\<cek, M.'
'Kubi\<sta, J.'
'\<Cejka, J.'
'G\'omez-Ruiz, S.'
'Hey-Hawkins, E.'
'Mach, K.'

_publ_section_title
;
 Insertion of Internal Alkynes and Ethene into Permethylated Singly
 Tucked-in Titanocene
;
_journal_issue 21
_journal_name_full Organometallics
_journal_page_first 5532
_journal_paper_doi 10.1021/om800691f
_journal_volume 27
_journal_year 2008
_chemical_formula_sum 'C34 H39 Ti'
_chemical_formula_weight 495.55
_chemical_name_systematic
;
 ?
;
_space_group_IT_number 14
_symmetry_cell_setting monoclinic
_symmetry_space_group_name_Hall '-P 2ybc'
_symmetry_space_group_name_H-M 'P 1 21/c 1'
_atom_sites_solution_hydrogens geom
_atom_sites_solution_primary direct
_atom_sites_solution_secondary difmap
_audit_creation_method SHELXL-97
_cell_angle_alpha 90.00
_cell_angle_beta 95.788(3)
_cell_angle_gamma 90.00
_cell_formula_units_Z 4
_cell_length_a 10.0271(3)
_cell_length_b 13.3244(4)
_cell_length_c 20.5151(5)
_cell_measurement_reflns_used 23547
_cell_measurement_temperature 180(2)
_cell_measurement_theta_max 27.10
_cell_measurement_theta_min 2.55
_cell_volume 2726.95(13)
_computing_cell_refinement
;
 ?
;
_computing_data_collection
;
 ?
;
_computing_data_reduction
;
 ?
;
_computing_molecular_graphics 'ORTEP3 for Windows (L. J. Farrugia, 1997)'
_computing_publication_material 'WINGX  (L.J. Farrugia,1999)'
_computing_structure_refinement 'SHELXL-97 (Sheldrick,1997)'
_computing_structure_solution 'SHELXS-97 (Sheldrick, 1990)'
_diffrn_ambient_temperature 180(2)
_diffrn_detector_area_resol_mean 16.356
_diffrn_measured_fraction_theta_full 0.999
_diffrn_measured_fraction_theta_max 0.999
_diffrn_measurement_device_type 'ccd xcalibur s'
_diffrn_measurement_method '\w scans and \f scans'
_diffrn_radiation_monochromator graphite
_diffrn_radiation_source 'fine-focus sealed tube'
_diffrn_radiation_type MoK\a
_diffrn_radiation_wavelength 0.71073
_diffrn_reflns_av_R_equivalents 0.0630
_diffrn_reflns_av_sigmaI/netI 0.0815
_diffrn_reflns_limit_h_max 12
_diffrn_reflns_limit_h_min -12
_diffrn_reflns_limit_k_max 17
_diffrn_reflns_limit_k_min -17
_diffrn_reflns_limit_l_max 26
_diffrn_reflns_limit_l_min -26
_diffrn_reflns_number 23547
_diffrn_reflns_theta_full 27.10
_diffrn_reflns_theta_max 27.10
_diffrn_reflns_theta_min 2.55
_exptl_absorpt_coefficient_mu 0.334
_exptl_absorpt_correction_T_max 1
_exptl_absorpt_correction_T_min 0.84624
_exptl_absorpt_correction_type multi-scan
_exptl_absorpt_process_details
;
 ?
;
_exptl_crystal_colour brown
_exptl_crystal_density_diffrn 1.207
_exptl_crystal_density_method 'not measured'
_exptl_crystal_description plates
_exptl_crystal_F_000 1060
_exptl_crystal_size_max 0.4
_exptl_crystal_size_mid 0.2
_exptl_crystal_size_min 0.1
_refine_diff_density_max 0.223
_refine_diff_density_min -0.300
_refine_diff_density_rms 0.046
_refine_ls_extinction_method none
_refine_ls_goodness_of_fit_ref 0.964
_refine_ls_hydrogen_treatment refall
_refine_ls_matrix_type full
_refine_ls_number_parameters 472
_refine_ls_number_reflns 6011
_refine_ls_number_restraints 0
_refine_ls_restrained_S_all 0.964
_refine_ls_R_factor_all 0.0925
_refine_ls_R_factor_gt 0.0444
_refine_ls_shift/su_max 0.001
_refine_ls_shift/su_mean 0.000
_refine_ls_structure_factor_coef Fsqd
_refine_ls_weighting_details 'calc w=1/[\s^2^(Fo^2^)+(0.0367P)^2^+0.0000P] where P=(Fo^2^+2Fc^2^)/3'
_refine_ls_weighting_scheme calc
_refine_ls_wR_factor_gt 0.0760
_refine_ls_wR_factor_ref 0.0897
_reflns_number_gt 3745
_reflns_number_total 6011
_reflns_threshold_expression >2sigma(I)
_cod_data_source_file om800691f_si_002.cif
_cod_data_source_block x0095fin
_cod_original_sg_symbol_H-M P2(1)/c
_cod_database_code 4072225

loop_
_symmetry_equiv_pos_as_xyz
'x, y, z'
'-x, y+1/2, -z+1/2'
'-x, -y, -z'
'x, -y-1/2, z-1/2'

loop_
_atom_site_label
_atom_site_type_symbol
_atom_site_fract_x
_atom_site_fract_y
_atom_site_fract_z
_atom_site_U_iso_or_equiv
_atom_site_adp_type
_atom_site_occupancy
_atom_site_symmetry_multiplicity
_atom_site_calc_flag
C1 C 0.8584(2) 0.93891(16) 0.53379(10) 0.0279(5) Uani 1 1 d
C2 C 0.7802(2) 0.88046(17) 0.48694(10) 0.0324(5) Uani 1 1 d
C3 C 0.8401(3) 0.78498(17) 0.48611(10) 0.0368(6) Uani 1 1 d
C4 C 0.9517(2) 0.78299(16) 0.53379(11) 0.0336(6) Uani 1 1 d
C5 C 0.9622(2) 0.87811(16) 0.56397(10) 0.0286(5) Uani 1 1 d
C7 C 0.6621(4) 0.9153(3) 0.44230(16) 0.0573(9) Uani 1 1 d
C8 C 0.8055(5) 0.7078(3) 0.43357(14) 0.0618(10) Uani 1 1 d
C9 C 1.0556(4) 0.7023(2) 0.5448(2) 0.0572(9) Uani 1 1 d
C10 C 1.0687(3) 0.9112(3) 0.61581(14) 0.0421(7) Uani 1 1 d
C6 C 0.8346(3) 1.04504(17) 0.55135(11) 0.0334(6) Uani 1 1 d
C21 C 0.7766(2) 1.05100(15) 0.61566(10) 0.0253(5) Uani 1 1 d
C22 C 0.7349(2) 0.96671(15) 0.64449(10) 0.0248(5) Uani 1 1 d
C23 C 0.7757(2) 1.15489(15) 0.64304(10) 0.0268(5) Uani 1 1 d
C24 C 0.8945(3) 1.20581(19) 0.65903(14) 0.0464(7) Uani 1 1 d
C25 C 0.8960(3) 1.3024(2) 0.68343(15) 0.0595(8) Uani 1 1 d
C26 C 0.7775(3) 1.3506(2) 0.69112(14) 0.0500(7) Uani 1 1 d
C27 C 0.6593(3) 1.30318(18) 0.67397(13) 0.0444(7) Uani 1 1 d
C28 C 0.6581(3) 1.20573(16) 0.65041(11) 0.0343(6) Uani 1 1 d
C29 C 0.6949(2) 0.98418(14) 0.71159(10) 0.0245(5) Uani 1 1 d
C30 C 0.7934(3) 0.98587(16) 0.76438(11) 0.0302(5) Uani 1 1 d
C31 C 0.7627(3) 1.00385(17) 0.82758(11) 0.0406(6) Uani 1 1 d
C32 C 0.6328(3) 1.02100(18) 0.83962(13) 0.0467(7) Uani 1 1 d
C33 C 0.5336(3) 1.02195(17) 0.78803(13) 0.0422(7) Uani 1 1 d
C34 C 0.5649(2) 1.00363(16) 0.72513(12) 0.0319(5) Uani 1 1 d
C15 C 0.6713(2) 0.72888(15) 0.68121(10) 0.0261(5) Uani 1 1 d
C11 C 0.5619(2) 0.74608(15) 0.63383(10) 0.0294(5) Uani 1 1 d
C12 C 0.5856(2) 0.69272(17) 0.57636(10) 0.0322(5) Uani 1 1 d
C13 C 0.7077(2) 0.64005(15) 0.58957(10) 0.0311(5) Uani 1 1 d
C14 C 0.7637(2) 0.66591(14) 0.65339(10) 0.0270(5) Uani 1 1 d
C20 C 0.6809(3) 0.75378(19) 0.75221(11) 0.0338(6) Uani 1 1 d
C16 C 0.4343(3) 0.7987(2) 0.64333(16) 0.0436(7) Uani 1 1 d
C17 C 0.4870(4) 0.6827(3) 0.51684(14) 0.0520(8) Uani 1 1 d
C18 C 0.7548(4) 0.5537(2) 0.55040(15) 0.0490(8) Uani 1 1 d
C19 C 0.8886(3) 0.6235(2) 0.68957(15) 0.0423(7) Uani 1 1 d
Ti1 Ti 0.75609(4) 0.81780(3) 0.591786(17) 0.02392(11) Uani 1 1 d
H34 H 0.4979(19) 1.0076(14) 0.6910(9) 0.021(6) Uiso 1 1 d
H20C H 0.623(3) 0.807(2) 0.7640(12) 0.058(8) Uiso 1 1 d
H19C H 0.959(3) 0.6723(19) 0.7032(11) 0.051(8) Uiso 1 1 d
H28 H 0.571(2) 1.1702(16) 0.6373(10) 0.039(6) Uiso 1 1 d
H30 H 0.885(2) 0.9757(15) 0.7568(10) 0.030(6) Uiso 1 1 d
H27 H 0.576(2) 1.3331(18) 0.6791(12) 0.055(8) Uiso 1 1 d
H19A H 0.865(2) 0.5886(18) 0.7310(11) 0.051(7) Uiso 1 1 d
H20A H 0.658(2) 0.6959(19) 0.7767(11) 0.049(7) Uiso 1 1 d
H20B H 0.770(2) 0.7736(17) 0.7684(10) 0.040(7) Uiso 1 1 d
H26 H 0.781(3) 1.418(2) 0.7084(12) 0.062(8) Uiso 1 1 d
H33 H 0.445(3) 1.0369(18) 0.7960(11) 0.053(8) Uiso 1 1 d
H16B H 0.436(3) 0.833(2) 0.6861(14) 0.072(9) Uiso 1 1 d
H31 H 0.836(3) 1.0033(19) 0.8640(12) 0.062(8) Uiso 1 1 d
H32 H 0.613(2) 1.0338(17) 0.8823(12) 0.055(8) Uiso 1 1 d
H16A H 0.413(3) 0.846(2) 0.6106(14) 0.080(11) Uiso 1 1 d
H16C H 0.356(3) 0.755(2) 0.6408(14) 0.089(11) Uiso 1 1 d
H24 H 0.972(3) 1.1738(18) 0.6536(12) 0.055(8) Uiso 1 1 d
H25 H 0.984(3) 1.3380(19) 0.6922(12) 0.065(8) Uiso 1 1 d
H9A H 1.128(3) 0.716(2) 0.5258(14) 0.079(11) Uiso 1 1 d
H18C H 0.725(3) 0.496(2) 0.5713(12) 0.061(8) Uiso 1 1 d
H10B H 1.050(3) 0.973(2) 0.6351(14) 0.080(11) Uiso 1 1 d
H10C H 1.153(3) 0.920(2) 0.6011(14) 0.085(11) Uiso 1 1 d
H10A H 1.090(3) 0.864(3) 0.6473(16) 0.097(12) Uiso 1 1 d
H8A H 0.833(3) 0.731(2) 0.3942(14) 0.076(9) Uiso 1 1 d
H8C H 0.709(3) 0.692(2) 0.4281(13) 0.070(10) Uiso 1 1 d
H18B H 0.710(3) 0.5509(19) 0.5044(13) 0.066(9) Uiso 1 1 d
H8B H 0.851(3) 0.646(3) 0.4423(14) 0.086(12) Uiso 1 1 d
H9B H 1.077(3) 0.688(3) 0.5901(17) 0.102(13) Uiso 1 1 d
H18A H 0.851(3) 0.553(2) 0.5493(13) 0.077(11) Uiso 1 1 d
H9C H 1.020(3) 0.637(3) 0.5266(14) 0.089(11) Uiso 1 1 d
H6B H 0.922(2) 1.0852(16) 0.5524(10) 0.039(6) Uiso 1 1 d
H6A H 0.775(2) 1.0823(16) 0.5166(10) 0.038(6) Uiso 1 1 d
H7A H 0.595(3) 0.868(2) 0.4361(13) 0.079(11) Uiso 1 1 d
H7B H 0.685(3) 0.934(2) 0.3997(15) 0.086(10) Uiso 1 1 d
H7C H 0.619(3) 0.978(3) 0.4553(15) 0.098(13) Uiso 1 1 d
H17A H 0.445(3) 0.742(2) 0.5029(14) 0.072(10) Uiso 1 1 d
H19B H 0.929(3) 0.576(2) 0.6656(12) 0.062(9) Uiso 1 1 d
H17B H 0.411(3) 0.642(2) 0.5244(14) 0.093(11) Uiso 1 1 d
H17C H 0.520(3) 0.649(3) 0.4827(16) 0.098(13) Uiso 1 1 d

loop_
_atom_site_aniso_label
_atom_site_aniso_U_11
_atom_site_aniso_U_22
_atom_site_aniso_U_33
_atom_site_aniso_U_23
_atom_site_aniso_U_13
_atom_site_aniso_U_12
C1 0.0325(13) 0.0298(12) 0.0228(11) 0.0023(9) 0.0097(10) -0.0071(11)
C2 0.0397(14) 0.0358(13) 0.0214(11) 0.0046(10) 0.0015(11) -0.0102(12)
C3 0.0528(16) 0.0332(13) 0.0265(12) -0.0061(10) 0.0138(12) -0.0170(12)
C4 0.0388(14) 0.0288(12) 0.0361(13) -0.0018(10) 0.0182(12) -0.0014(11)
C5 0.0272(13) 0.0338(12) 0.0260(11) 0.0006(10) 0.0082(10) -0.0062(11)
C7 0.063(2) 0.063(2) 0.0423(17) 0.0216(16) -0.0140(16) -0.0236(19)
C8 0.105(3) 0.052(2) 0.0312(15) -0.0165(14) 0.0233(18) -0.032(2)
C9 0.055(2) 0.0418(18) 0.080(2) 0.0044(17) 0.0333(19) 0.0070(16)
C10 0.0310(16) 0.0552(19) 0.0398(15) 0.0011(15) 0.0015(13) -0.0083(15)
C6 0.0443(16) 0.0256(12) 0.0317(13) 0.0048(10) 0.0110(12) -0.0048(12)
C21 0.0247(12) 0.0241(11) 0.0271(11) 0.0001(9) 0.0027(10) -0.0017(10)
C22 0.0223(12) 0.0269(11) 0.0255(11) 0.0021(9) 0.0042(9) -0.0009(10)
C23 0.0325(13) 0.0218(11) 0.0259(11) 0.0042(9) 0.0021(10) -0.0019(10)
C24 0.0322(15) 0.0319(15) 0.0748(19) -0.0055(13) 0.0042(15) -0.0022(13)
C25 0.0474(18) 0.0363(16) 0.092(2) -0.0155(15) -0.0053(17) -0.0147(15)
C26 0.066(2) 0.0272(14) 0.0582(17) -0.0095(13) 0.0124(15) -0.0064(15)
C27 0.0509(18) 0.0260(13) 0.0589(17) 0.0010(12) 0.0186(15) 0.0050(14)
C28 0.0325(14) 0.0258(13) 0.0446(14) 0.0002(10) 0.0030(12) -0.0044(11)
C29 0.0293(12) 0.0165(10) 0.0286(11) 0.0020(9) 0.0066(10) -0.0022(10)
C30 0.0341(14) 0.0231(11) 0.0333(12) 0.0002(10) 0.0034(12) -0.0031(11)
C31 0.0653(19) 0.0283(13) 0.0275(13) 0.0010(10) 0.0016(14) -0.0091(13)
C32 0.084(2) 0.0280(13) 0.0323(14) -0.0024(11) 0.0248(16) -0.0040(14)
C33 0.0515(18) 0.0247(12) 0.0555(17) 0.0048(12) 0.0303(15) 0.0062(13)
C34 0.0329(14) 0.0265(12) 0.0374(13) 0.0073(10) 0.0086(12) 0.0032(11)
C15 0.0301(13) 0.0211(10) 0.0269(11) 0.0029(9) 0.0017(10) -0.0082(10)
C11 0.0269(13) 0.0263(12) 0.0349(12) 0.0061(10) 0.0030(11) -0.0096(10)
C12 0.0344(13) 0.0309(12) 0.0302(12) 0.0069(10) -0.0021(10) -0.0112(11)
C13 0.0431(15) 0.0229(11) 0.0281(11) 0.0004(9) 0.0072(11) -0.0119(11)
C14 0.0302(12) 0.0197(11) 0.0306(11) 0.0044(9) 0.0007(10) -0.0052(10)
C20 0.0443(17) 0.0286(13) 0.0293(13) 0.0033(11) 0.0072(12) -0.0086(13)
C16 0.0300(15) 0.0403(16) 0.0602(19) 0.0061(15) 0.0034(14) -0.0035(13)
C17 0.056(2) 0.0554(19) 0.0403(16) 0.0058(16) -0.0145(15) -0.0229(19)
C18 0.075(2) 0.0287(14) 0.0451(17) -0.0073(13) 0.0131(17) -0.0086(16)
C19 0.0416(17) 0.0353(15) 0.0486(17) 0.0073(14) -0.0014(14) 0.0025(14)
Ti1 0.0277(2) 0.02187(19) 0.02229(19) 0.00083(17) 0.00283(15) -0.00466(19)

loop_
_atom_type_symbol
_atom_type_description
_atom_type_scat_dispersion_real
_atom_type_scat_dispersion_imag
_atom_type_scat_source
C C 0.0033 0.0016 'International Tables Vol C Tables 4.2.6.8 and 6.1.1.4'
H H 0.0000 0.0000 'International Tables Vol C Tables 4.2.6.8 and 6.1.1.4'
Ti Ti 0.2776 0.4457 'International Tables Vol C Tables 4.2.6.8 and 6.1.1.4'

loop_
_geom_angle_atom_site_label_1
_geom_angle_atom_site_label_2
_geom_angle_atom_site_label_3
_geom_angle
C5 C1 C2 108.44(19)
C5 C1 C6 124.7(2)
C2 C1 C6 126.8(2)
C5 C1 Ti1 73.67(12)
C2 C1 Ti1 73.72(12)
C6 C1 Ti1 116.79(14)
C3 C2 C1 107.4(2)
C3 C2 C7 125.8(2)
C1 C2 C7 126.6(2)
C3 C2 Ti1 76.86(13)
C1 C2 Ti1 70.93(11)
C7 C2 Ti1 121.62(19)
C2 C3 C4 108.56(19)
C2 C3 C8 124.0(3)
C4 C3 C8 126.4(3)
C2 C3 Ti1 69.01(12)
C4 C3 Ti1 73.05(12)
C8 C3 Ti1 133.05(19)
C5 C4 C3 107.9(2)
C5 C4 C9 124.0(2)
C3 C4 C9 127.5(2)
C5 C4 Ti1 69.08(12)
C3 C4 Ti1 73.37(13)
C9 C4 Ti1 130.08(19)
C4 C5 C1 107.71(18)
C4 C5 C10 126.4(2)
C1 C5 C10 125.8(2)
C4 C5 Ti1 76.69(13)
C1 C5 Ti1 70.97(12)
C10 C5 Ti1 120.82(16)
C2 C7 H7A 113.6(18)
C2 C7 H7B 113.1(18)
H7A C7 H7B 107(2)
C2 C7 H7C 116.0(18)
H7A C7 H7C 106(3)
H7B C7 H7C 100(2)
C3 C8 H8A 108.9(17)
C3 C8 H8C 112.1(17)
H8A C8 H8C 110(2)
C3 C8 H8B 112.7(18)
H8A C8 H8B 106(3)
H8C C8 H8B 107(3)
C4 C9 H9A 112(2)
C4 C9 H9B 112(2)
H9A C9 H9B 111(3)
C4 C9 H9C 110.7(18)
H9A C9 H9C 107(3)
H9B C9 H9C 103(3)
C5 C10 H10B 113.4(18)
C5 C10 H10C 114.3(18)
H10B C10 H10C 105(3)
C5 C10 H10A 114(2)
H10B C10 H10A 110(3)
H10C C10 H10A 99(3)
C1 C6 C21 110.53(18)
C1 C6 H6B 110.2(12)
C21 C6 H6B 111.2(12)
C1 C6 H6A 113.2(12)
C21 C6 H6A 109.9(13)
H6B C6 H6A 101.5(16)
C22 C21 C23 126.18(19)
C22 C21 C6 120.35(19)
C23 C21 C6 113.44(17)
C21 C22 C29 113.41(18)
C21 C22 Ti1 117.83(15)
C29 C22 Ti1 128.35(14)
C24 C23 C28 117.3(2)
C24 C23 C21 120.5(2)
C28 C23 C21 122.18(19)
C25 C24 C23 121.5(3)
C25 C24 H24 120.4(16)
C23 C24 H24 118.2(16)
C26 C25 C24 120.0(3)
C26 C25 H25 120.8(15)
C24 C25 H25 119.1(15)
C27 C26 C25 119.7(3)
C27 C26 H26 122.0(16)
C25 C26 H26 118.3(16)
C26 C27 C28 120.2(3)
C26 C27 H27 122.3(15)
C28 C27 H27 117.4(15)
C23 C28 C27 121.4(2)
C23 C28 H28 117.9(12)
C27 C28 H28 120.7(13)
C34 C29 C30 116.7(2)
C34 C29 C22 124.1(2)
C30 C29 C22 119.1(2)
C31 C30 C29 121.7(2)
C31 C30 H30 119.0(12)
C29 C30 H30 119.3(12)
C32 C31 C30 120.2(3)
C32 C31 H31 120.8(15)
C30 C31 H31 118.9(15)
C31 C32 C33 119.3(2)
C31 C32 H32 120.0(15)
C33 C32 H32 120.7(16)
C32 C33 C34 120.1(3)
C32 C33 H33 119.3(15)
C34 C33 H33 120.6(15)
C33 C34 C29 121.9(2)
C33 C34 H34 118.9(12)
C29 C34 H34 119.2(12)
C11 C15 C14 108.36(18)
C11 C15 C20 127.4(2)
C14 C15 C20 123.2(2)
C11 C15 Ti1 72.84(12)
C14 C15 Ti1 71.84(12)
C20 C15 Ti1 130.01(15)
C15 C11 C12 107.9(2)
C15 C11 C16 127.3(2)
C12 C11 C16 124.3(2)
C15 C11 Ti1 73.12(12)
C12 C11 Ti1 72.02(13)
C16 C11 Ti1 126.66(16)
C13 C12 C11 107.71(18)
C13 C12 C17 126.9(2)
C11 C12 C17 124.8(3)
C13 C12 Ti1 74.09(12)
C11 C12 Ti1 73.58(12)
C17 C12 Ti1 125.15(17)
C12 C13 C14 108.18(19)
C12 C13 C18 126.1(2)
C14 C13 C18 124.3(2)
C12 C13 Ti1 71.68(12)
C14 C13 Ti1 71.56(11)
C18 C13 Ti1 133.27(18)
C15 C14 C13 107.65(19)
C15 C14 C19 124.9(2)
C13 C14 C19 126.9(2)
C15 C14 Ti1 73.89(11)
C13 C14 Ti1 74.18(11)
C19 C14 Ti1 124.27(16)
C15 C20 H20C 115.4(14)
C15 C20 H20A 109.7(14)
H20C C20 H20A 106(2)
C15 C20 H20B 111.5(13)
H20C C20 H20B 105.7(19)
H20A C20 H20B 107.8(19)
C11 C16 H16B 113.1(16)
C11 C16 H16A 111.3(18)
H16B C16 H16A 108(2)
C11 C16 H16C 113.9(18)
H16B C16 H16C 106(2)
H16A C16 H16C 104(2)
C12 C17 H17A 114.9(17)
C12 C17 H17B 112.8(18)
H17A C17 H17B 101(2)
C12 C17 H17C 114(2)
H17A C17 H17C 111(3)
H17B C17 H17C 102(3)
C13 C18 H18C 104.7(16)
C13 C18 H18B 113.2(15)
H18C C18 H18B 105(2)
C13 C18 H18A 113.0(17)
H18C C18 H18A 111(2)
H18B C18 H18A 109(2)
C14 C19 H19C 115.7(14)
C14 C19 H19A 109.7(14)
H19C C19 H19A 106.5(18)
C14 C19 H19B 112.7(16)
H19C C19 H19B 105(2)
H19A C19 H19B 107(2)
C22 Ti1 C1 72.73(7)
C22 Ti1 C5 86.77(8)
C1 Ti1 C5 35.36(7)
C22 Ti1 C2 98.54(7)
C1 Ti1 C2 35.35(7)
C5 Ti1 C2 58.56(7)
C22 Ti1 C14 119.16(7)
C1 Ti1 C14 151.12(8)
C5 Ti1 C14 116.02(8)
C2 Ti1 C14 142.08(8)
C22 Ti1 C12 124.82(8)
C1 Ti1 C12 140.40(7)
C5 Ti1 C12 147.77(8)
C2 Ti1 C12 105.43(7)
C14 Ti1 C12 57.42(7)
C22 Ti1 C11 93.34(8)
C1 Ti1 C11 151.79(8)
C5 Ti1 C11 171.94(7)
C2 Ti1 C11 129.27(8)
C14 Ti1 C11 57.08(7)
C12 Ti1 C11 34.40(7)
C22 Ti1 C15 90.58(7)
C1 Ti1 C15 161.13(7)
C5 Ti1 C15 137.92(7)
C2 Ti1 C15 162.05(7)
C14 Ti1 C15 34.27(7)
C12 Ti1 C15 56.93(7)
C11 Ti1 C15 34.04(7)
C22 Ti1 C13 146.47(7)
C1 Ti1 C13 140.79(7)
C5 Ti1 C13 120.81(8)
C2 Ti1 C13 111.78(8)
C14 Ti1 C13 34.26(7)
C12 Ti1 C13 34.23(7)
C11 Ti1 C13 56.59(8)
C15 Ti1 C13 56.43(7)
C22 Ti1 C4 120.99(8)
C1 Ti1 C4 57.31(7)
C5 Ti1 C4 34.23(7)
C2 Ti1 C4 57.13(8)
C14 Ti1 C4 96.47(8)
C12 Ti1 C4 113.78(8)
C11 Ti1 C4 145.00(8)
C15 Ti1 C4 129.84(8)
C13 Ti1 C4 88.52(8)
C22 Ti1 C3 129.31(7)
C1 Ti1 C3 57.07(7)
C5 Ti1 C3 56.86(7)
C2 Ti1 C3 34.13(7)
C14 Ti1 C3 108.85(8)
C12 Ti1 C3 93.66(8)
C11 Ti1 C3 127.66(8)
C15 Ti1 C3 140.10(7)
C13 Ti1 C3 83.94(7)
C4 Ti1 C3 33.58(8)

loop_
_geom_bond_atom_site_label_1
_geom_bond_atom_site_label_2
_geom_bond_distance
C1 C5 1.412(3)
C1 C2 1.412(3)
C1 C6 1.484(3)
C1 Ti1 2.306(2)
C2 C3 1.408(3)
C2 C7 1.496(4)
C2 Ti1 2.342(2)
C3 C4 1.410(3)
C3 C8 1.505(3)
C3 Ti1 2.443(2)
C4 C5 1.410(3)
C4 C9 1.498(4)
C4 Ti1 2.439(2)
C5 C10 1.496(3)
C5 Ti1 2.341(2)
C7 H7A 0.92(3)
C7 H7B 0.96(3)
C7 H7C 0.99(3)
C8 H8A 0.93(3)
C8 H8C 0.99(3)
C8 H8B 0.95(3)
C9 H9A 0.88(3)
C9 H9B 0.95(3)
C9 H9C 1.00(3)
C10 H10B 0.94(3)
C10 H10C 0.93(3)
C10 H10A 0.91(3)
C6 C21 1.497(3)
C6 H6B 1.02(2)
C6 H6A 1.01(2)
C21 C22 1.355(3)
C21 C23 1.494(3)
C22 C29 1.490(3)
C22 Ti1 2.280(2)
C23 C24 1.381(3)
C23 C28 1.381(3)
C24 C25 1.380(4)
C24 H24 0.91(3)
C25 C26 1.374(4)
C25 H25 1.00(3)
C26 C27 1.358(4)
C26 H26 0.97(3)
C27 C28 1.385(3)
C27 H27 0.94(3)
C28 H28 1.00(2)
C29 C34 1.385(3)
C29 C30 1.390(3)
C30 C31 1.383(3)
C30 H30 0.96(2)
C31 C32 1.370(4)
C31 H31 1.00(2)
C32 C33 1.378(4)
C32 H32 0.93(2)
C33 C34 1.380(3)
C33 H33 0.94(3)
C34 H34 0.922(18)
C15 C11 1.409(3)
C15 C14 1.412(3)
C15 C20 1.488(3)
C15 Ti1 2.410(2)
C11 C12 1.417(3)
C11 C16 1.489(3)
C11 Ti1 2.406(2)
C12 C13 1.414(3)
C12 C17 1.498(3)
C12 Ti1 2.386(2)
C13 C14 1.414(3)
C13 C18 1.506(3)
C13 Ti1 2.417(2)
C14 C19 1.500(3)
C14 Ti1 2.383(2)
C20 H20C 0.97(3)
C20 H20A 0.96(2)
C20 H20B 0.96(2)
C16 H16B 0.98(3)
C16 H16A 0.93(3)
C16 H16C 0.97(3)
C17 H17A 0.93(3)
C17 H17B 0.96(3)
C17 H17C 0.92(3)
C18 H18C 0.95(3)
C18 H18B 1.01(3)
C18 H18A 0.97(3)
C19 H19C 0.98(3)
C19 H19A 1.02(2)
C19 H19B 0.92(3)

loop_
_geom_torsion_atom_site_label_1
_geom_torsion_atom_site_label_2
_geom_torsion_atom_site_label_3
_geom_torsion_atom_site_label_4
_geom_torsion
C5 C1 C2 C3 -2.8(2)
C6 C1 C2 C3 179.5(2)
Ti1 C1 C2 C3 -68.89(16)
C5 C1 C2 C7 -178.2(2)
C6 C1 C2 C7 4.2(4)
Ti1 C1 C2 C7 115.7(3)
C5 C1 C2 Ti1 66.04(14)
C6 C1 C2 Ti1 -111.6(2)
C1 C2 C3 C4 2.1(3)
C7 C2 C3 C4 177.6(2)
Ti1 C2 C3 C4 -62.73(16)
C1 C2 C3 C8 -166.6(2)
C7 C2 C3 C8 8.8(4)
Ti1 C2 C3 C8 128.5(3)
C1 C2 C3 Ti1 64.87(14)
C7 C2 C3 Ti1 -119.7(3)
C2 C3 C4 C5 -0.6(3)
C8 C3 C4 C5 167.7(2)
Ti1 C3 C4 C5 -60.81(15)
C2 C3 C4 C9 -171.7(3)
C8 C3 C4 C9 -3.3(4)
Ti1 C3 C4 C9 128.2(3)
C2 C3 C4 Ti1 60.18(16)
C8 C3 C4 Ti1 -131.4(3)
C3 C4 C5 C1 -1.1(2)
C9 C4 C5 C1 170.3(2)
Ti1 C4 C5 C1 -64.70(14)
C3 C4 C5 C10 -177.8(2)
C9 C4 C5 C10 -6.3(4)
Ti1 C4 C5 C10 118.7(2)
C3 C4 C5 Ti1 63.57(16)
C9 C4 C5 Ti1 -125.0(2)
C2 C1 C5 C4 2.5(2)
C6 C1 C5 C4 -179.8(2)
Ti1 C1 C5 C4 68.54(15)
C2 C1 C5 C10 179.1(2)
C6 C1 C5 C10 -3.2(3)
Ti1 C1 C5 C10 -114.8(2)
C2 C1 C5 Ti1 -66.07(15)
C6 C1 C5 Ti1 111.6(2)
C5 C1 C6 C21 -73.3(3)
C2 C1 C6 C21 103.9(3)
Ti1 C1 C6 C21 14.8(3)
C1 C6 C21 C22 -9.6(3)
C1 C6 C21 C23 168.29(19)
C23 C21 C22 C29 -4.4(3)
C6 C21 C22 C29 173.21(19)
C23 C21 C22 Ti1 -177.77(16)
C6 C21 C22 Ti1 -0.1(3)
C22 C21 C23 C24 115.6(3)
C6 C21 C23 C24 -62.2(3)
C22 C21 C23 C28 -67.7(3)
C6 C21 C23 C28 114.6(2)
C28 C23 C24 C25 2.1(4)
C21 C23 C24 C25 179.0(2)
C23 C24 C25 C26 -1.2(5)
C24 C25 C26 C27 -0.7(5)
C25 C26 C27 C28 1.7(4)
C24 C23 C28 C27 -1.1(3)
C21 C23 C28 C27 -178.0(2)
C26 C27 C28 C23 -0.7(4)
C21 C22 C29 C34 93.6(3)
Ti1 C22 C29 C34 -93.9(2)
C21 C22 C29 C30 -83.4(2)
Ti1 C22 C29 C30 89.1(2)
C34 C29 C30 C31 1.4(3)
C22 C29 C30 C31 178.60(19)
C29 C30 C31 C32 -0.2(3)
C30 C31 C32 C33 -1.2(4)
C31 C32 C33 C34 1.4(4)
C32 C33 C34 C29 -0.2(4)
C30 C29 C34 C33 -1.2(3)
C22 C29 C34 C33 -178.24(19)
C14 C15 C11 C12 0.6(2)
C20 C15 C11 C12 -168.3(2)
Ti1 C15 C11 C12 64.07(15)
C14 C15 C11 C16 172.9(2)
C20 C15 C11 C16 4.1(4)
Ti1 C15 C11 C16 -123.6(2)
C14 C15 C11 Ti1 -63.50(14)
C20 C15 C11 Ti1 127.7(2)
C15 C11 C12 C13 2.0(2)
C16 C11 C12 C13 -170.6(2)
Ti1 C11 C12 C13 66.79(15)
C15 C11 C12 C17 173.5(2)
C16 C11 C12 C17 0.8(4)
Ti1 C11 C12 C17 -121.7(2)
C15 C11 C12 Ti1 -64.79(15)
C16 C11 C12 Ti1 122.6(2)
C11 C12 C13 C14 -3.8(2)
C17 C12 C13 C14 -175.1(2)
Ti1 C12 C13 C14 62.64(15)
C11 C12 C13 C18 162.9(2)
C17 C12 C13 C18 -8.4(4)
Ti1 C12 C13 C18 -130.7(2)
C11 C12 C13 Ti1 -66.44(15)
C17 C12 C13 Ti1 122.3(2)
C11 C15 C14 C13 -2.9(2)
C20 C15 C14 C13 166.5(2)
Ti1 C15 C14 C13 -67.07(14)
C11 C15 C14 C19 -175.0(2)
C20 C15 C14 C19 -5.6(3)
Ti1 C15 C14 C19 120.9(2)
C11 C15 C14 Ti1 64.15(14)
C20 C15 C14 Ti1 -126.4(2)
C12 C13 C14 C15 4.1(2)
C18 C13 C14 C15 -162.8(2)
Ti1 C13 C14 C15 66.87(14)
C12 C13 C14 C19 176.0(2)
C18 C13 C14 C19 9.1(4)
Ti1 C13 C14 C19 -121.3(2)
C12 C13 C14 Ti1 -62.72(15)
C18 C13 C14 Ti1 130.3(2)
C21 C22 Ti1 C1 6.21(16)
C29 C22 Ti1 C1 -166.0(2)
C21 C22 Ti1 C5 39.30(17)
C29 C22 Ti1 C5 -132.90(18)
C21 C22 Ti1 C2 -18.24(18)
C29 C22 Ti1 C2 169.56(18)
C21 C22 Ti1 C14 157.44(15)
C29 C22 Ti1 C14 -14.8(2)
C21 C22 Ti1 C12 -133.85(16)
C29 C22 Ti1 C12 54.0(2)
C21 C22 Ti1 C11 -148.77(17)
C29 C22 Ti1 C11 39.03(18)
C21 C22 Ti1 C15 177.28(17)
C29 C22 Ti1 C15 5.08(18)
C21 C22 Ti1 C13 -173.18(15)
C29 C22 Ti1 C13 14.6(3)
C21 C22 Ti1 C4 38.39(19)
C29 C22 Ti1 C4 -133.81(17)
C21 C22 Ti1 C3 -1.8(2)
C29 C22 Ti1 C3 -173.97(16)
C5 C1 Ti1 C22 109.63(13)
C2 C1 Ti1 C22 -134.97(15)
C6 C1 Ti1 C22 -11.51(17)
C2 C1 Ti1 C5 115.40(19)
C6 C1 Ti1 C5 -121.1(2)
C5 C1 Ti1 C2 -115.40(19)
C6 C1 Ti1 C2 123.5(2)
C5 C1 Ti1 C14 -9.9(2)
C2 C1 Ti1 C14 105.51(18)
C6 C1 Ti1 C14 -131.03(18)
C5 C1 Ti1 C12 -126.14(14)
C2 C1 Ti1 C12 -10.7(2)
C6 C1 Ti1 C12 112.72(18)
C5 C1 Ti1 C11 172.87(15)
C2 C1 Ti1 C11 -71.7(2)
C6 C1 Ti1 C11 51.7(2)
C5 C1 Ti1 C15 80.9(3)
C2 C1 Ti1 C15 -163.7(2)
C6 C1 Ti1 C15 -40.2(3)
C5 C1 Ti1 C13 -70.89(17)
C2 C1 Ti1 C13 44.50(19)
C6 C1 Ti1 C13 167.96(16)
C5 C1 Ti1 C4 -37.51(12)
C2 C1 Ti1 C4 77.88(14)
C6 C1 Ti1 C4 -158.7(2)
C5 C1 Ti1 C3 -77.72(14)
C2 C1 Ti1 C3 37.68(13)
C6 C1 Ti1 C3 161.1(2)
C4 C5 Ti1 C22 -178.62(13)
C1 C5 Ti1 C22 -64.27(12)
C10 C5 Ti1 C22 56.7(2)
C4 C5 Ti1 C1 -114.35(17)
C10 C5 Ti1 C1 120.9(3)
C4 C5 Ti1 C2 -76.57(13)
C1 C5 Ti1 C2 37.78(12)
C10 C5 Ti1 C2 158.7(2)
C4 C5 Ti1 C14 60.36(14)
C1 C5 Ti1 C14 174.70(11)
C10 C5 Ti1 C14 -64.4(2)
C4 C5 Ti1 C12 -9.2(2)
C1 C5 Ti1 C12 105.15(17)
C10 C5 Ti1 C12 -133.9(2)
C4 C5 Ti1 C11 90.4(6)
C1 C5 Ti1 C11 -155.3(5)
C10 C5 Ti1 C11 -34.3(6)
C4 C5 Ti1 C15 94.11(15)
C1 C5 Ti1 C15 -151.55(12)
C10 C5 Ti1 C15 -30.6(3)
C4 C5 Ti1 C13 21.59(15)
C1 C5 Ti1 C13 135.93(12)
C10 C5 Ti1 C13 -103.1(2)
C1 C5 Ti1 C4 114.35(17)
C10 C5 Ti1 C4 -124.7(3)
C4 C5 Ti1 C3 -35.99(12)
C1 C5 Ti1 C3 78.36(13)
C10 C5 Ti1 C3 -160.7(2)
C3 C2 Ti1 C22 156.98(14)
C1 C2 Ti1 C22 43.09(14)
C7 C2 Ti1 C22 -78.8(2)
C3 C2 Ti1 C1 113.9(2)
C7 C2 Ti1 C1 -121.9(3)
C3 C2 Ti1 C5 76.11(15)
C1 C2 Ti1 C5 -37.78(13)
C7 C2 Ti1 C5 -159.7(2)
C3 C2 Ti1 C14 -16.9(2)
C1 C2 Ti1 C14 -130.77(15)
C7 C2 Ti1 C14 107.3(2)
C3 C2 Ti1 C12 -73.19(15)
C1 C2 Ti1 C12 172.92(13)
C7 C2 Ti1 C12 51.0(2)
C3 C2 Ti1 C11 -101.55(15)
C1 C2 Ti1 C11 144.56(13)
C7 C2 Ti1 C11 22.6(3)
C3 C2 Ti1 C15 -83.3(3)
C1 C2 Ti1 C15 162.9(2)
C7 C2 Ti1 C15 40.9(4)
C3 C2 Ti1 C13 -37.61(16)
C1 C2 Ti1 C13 -151.50(13)
C7 C2 Ti1 C13 86.6(2)
C3 C2 Ti1 C4 35.46(13)
C1 C2 Ti1 C4 -78.43(14)
C7 C2 Ti1 C4 159.7(2)
C1 C2 Ti1 C3 -113.9(2)
C7 C2 Ti1 C3 124.2(3)
C15 C14 Ti1 C22 37.04(14)
C13 C14 Ti1 C22 151.24(13)
C19 C14 Ti1 C22 -84.6(2)
C15 C14 Ti1 C1 144.96(15)
C13 C14 Ti1 C1 -100.85(18)
C19 C14 Ti1 C1 23.3(3)
C15 C14 Ti1 C5 138.61(12)
C13 C14 Ti1 C5 -107.20(14)
C19 C14 Ti1 C5 17.0(2)
C15 C14 Ti1 C2 -149.91(13)
C13 C14 Ti1 C2 -35.72(19)
C19 C14 Ti1 C2 88.4(2)
C15 C14 Ti1 C12 -77.76(13)
C13 C14 Ti1 C12 36.43(13)
C19 C14 Ti1 C12 160.6(2)
C15 C14 Ti1 C11 -36.59(12)
C13 C14 Ti1 C11 77.60(14)
C19 C14 Ti1 C11 -158.2(2)
C13 C14 Ti1 C15 114.19(19)
C19 C14 Ti1 C15 -121.6(2)
C15 C14 Ti1 C13 -114.19(19)
C19 C14 Ti1 C13 124.2(3)
C15 C14 Ti1 C4 168.08(12)
C13 C14 Ti1 C4 -77.72(14)
C19 C14 Ti1 C4 46.4(2)
C15 C14 Ti1 C3 -159.82(12)
C13 C14 Ti1 C3 -45.63(15)
C19 C14 Ti1 C3 78.5(2)
C13 C12 Ti1 C22 -141.52(12)
C11 C12 Ti1 C22 -27.07(16)
C17 C12 Ti1 C22 94.3(3)
C13 C12 Ti1 C1 112.59(15)
C11 C12 Ti1 C1 -132.96(14)
C17 C12 Ti1 C1 -11.6(3)
C13 C12 Ti1 C5 51.39(19)
C11 C12 Ti1 C5 165.83(14)
C17 C12 Ti1 C5 -72.8(3)
C13 C12 Ti1 C2 106.17(13)
C11 C12 Ti1 C2 -139.39(13)
C17 C12 Ti1 C2 -18.0(3)
C13 C12 Ti1 C14 -36.47(12)
C11 C12 Ti1 C14 77.98(13)
C17 C12 Ti1 C14 -160.7(3)
C13 C12 Ti1 C11 -114.44(18)
C17 C12 Ti1 C11 121.4(3)
C13 C12 Ti1 C15 -77.51(13)
C11 C12 Ti1 C15 36.93(12)
C17 C12 Ti1 C15 158.3(3)
C11 C12 Ti1 C13 114.44(18)
C17 C12 Ti1 C13 -124.2(3)
C13 C12 Ti1 C4 45.75(14)
C11 C12 Ti1 C4 160.19(13)
C17 C12 Ti1 C4 -78.4(3)
C13 C12 Ti1 C3 73.61(13)
C11 C12 Ti1 C3 -171.95(13)
C17 C12 Ti1 C3 -50.6(3)
C15 C11 Ti1 C22 -86.08(13)
C12 C11 Ti1 C22 158.02(13)
C16 C11 Ti1 C22 38.2(2)
C15 C11 Ti1 C1 -144.73(15)
C12 C11 Ti1 C1 99.37(19)
C16 C11 Ti1 C1 -20.4(3)
C15 C11 Ti1 C5 4.4(6)
C12 C11 Ti1 C5 -111.5(5)
C16 C11 Ti1 C5 128.7(5)
C15 C11 Ti1 C2 170.05(12)
C12 C11 Ti1 C2 54.15(16)
C16 C11 Ti1 C2 -65.7(2)
C15 C11 Ti1 C14 36.85(12)
C12 C11 Ti1 C14 -79.05(14)
C16 C11 Ti1 C14 161.1(2)
C15 C11 Ti1 C12 115.90(19)
C16 C11 Ti1 C12 -119.8(3)
C12 C11 Ti1 C15 -115.90(19)
C16 C11 Ti1 C15 124.3(3)
C15 C11 Ti1 C13 78.05(13)
C12 C11 Ti1 C13 -37.85(12)
C16 C11 Ti1 C13 -157.6(2)
C15 C11 Ti1 C4 83.17(17)
C12 C11 Ti1 C4 -32.7(2)
C16 C11 Ti1 C4 -152.5(2)
C15 C11 Ti1 C3 126.07(13)
C12 C11 Ti1 C3 10.17(17)
C16 C11 Ti1 C3 -109.6(2)
C11 C15 Ti1 C22 95.12(13)
C14 C15 Ti1 C22 -148.26(12)
C20 C15 Ti1 C22 -29.7(2)
C11 C15 Ti1 C1 122.4(2)
C14 C15 Ti1 C1 -120.9(2)
C20 C15 Ti1 C1 -2.4(4)
C11 C15 Ti1 C5 -179.07(13)
C14 C15 Ti1 C5 -62.44(16)
C20 C15 Ti1 C5 56.1(3)
C11 C15 Ti1 C2 -25.7(3)
C14 C15 Ti1 C2 90.9(3)
C20 C15 Ti1 C2 -150.6(3)
C11 C15 Ti1 C14 -116.63(18)
C20 C15 Ti1 C14 118.5(3)
C11 C15 Ti1 C12 -37.33(12)
C14 C15 Ti1 C12 79.29(13)
C20 C15 Ti1 C12 -162.2(3)
C14 C15 Ti1 C11 116.63(18)
C20 C15 Ti1 C11 -124.9(3)
C11 C15 Ti1 C13 -78.57(13)
C14 C15 Ti1 C13 38.05(12)
C20 C15 Ti1 C13 156.6(2)
C11 C15 Ti1 C4 -132.12(13)
C14 C15 Ti1 C4 -15.50(16)
C20 C15 Ti1 C4 103.0(2)
C11 C15 Ti1 C3 -86.04(17)
C14 C15 Ti1 C3 30.59(18)
C20 C15 Ti1 C3 149.1(2)
C12 C13 Ti1 C22 67.65(18)
C14 C13 Ti1 C22 -49.5(2)
C18 C13 Ti1 C22 -169.7(2)
C12 C13 Ti1 C1 -111.44(16)
C14 C13 Ti1 C1 131.37(15)
C18 C13 Ti1 C1 11.3(3)
C12 C13 Ti1 C5 -150.98(12)
C14 C13 Ti1 C5 91.83(14)
C18 C13 Ti1 C5 -28.3(3)
C12 C13 Ti1 C2 -85.54(14)
C14 C13 Ti1 C2 157.27(13)
C18 C13 Ti1 C2 37.2(3)
C12 C13 Ti1 C14 117.19(19)
C18 C13 Ti1 C14 -120.1(3)
C14 C13 Ti1 C12 -117.19(19)
C18 C13 Ti1 C12 122.7(3)
C12 C13 Ti1 C11 38.04(12)
C14 C13 Ti1 C11 -79.16(14)
C18 C13 Ti1 C11 160.7(3)
C12 C13 Ti1 C15 79.13(14)
C14 C13 Ti1 C15 -38.06(13)
C18 C13 Ti1 C15 -158.2(3)
C12 C13 Ti1 C4 -139.03(13)
C14 C13 Ti1 C4 103.78(14)
C18 C13 Ti1 C4 -16.3(3)
C12 C13 Ti1 C3 -105.68(13)
C14 C13 Ti1 C3 137.13(14)
C18 C13 Ti1 C3 17.0(3)
C5 C4 Ti1 C22 1.61(15)
C3 C4 Ti1 C22 -115.57(13)
C9 C4 Ti1 C22 119.0(3)
C5 C4 Ti1 C1 38.79(12)
C3 C4 Ti1 C1 -78.39(13)
C9 C4 Ti1 C1 156.2(3)
C3 C4 Ti1 C5 -117.18(18)
C9 C4 Ti1 C5 117.4(3)
C5 C4 Ti1 C2 81.13(14)
C3 C4 Ti1 C2 -36.05(12)
C9 C4 Ti1 C2 -161.5(3)
C5 C4 Ti1 C14 -128.19(13)
C3 C4 Ti1 C14 114.64(13)
C9 C4 Ti1 C14 -10.8(3)
C5 C4 Ti1 C12 174.65(12)
C3 C4 Ti1 C12 57.48(14)
C9 C4 Ti1 C12 -68.0(3)
C5 C4 Ti1 C11 -165.85(13)
C3 C4 Ti1 C11 76.98(18)
C9 C4 Ti1 C11 -48.5(3)
C5 C4 Ti1 C15 -119.48(13)
C3 C4 Ti1 C15 123.35(13)
C9 C4 Ti1 C15 -2.1(3)
C5 C4 Ti1 C13 -161.57(13)
C3 C4 Ti1 C13 81.25(13)
C9 C4 Ti1 C13 -44.2(3)
C5 C4 Ti1 C3 117.18(18)
C9 C4 Ti1 C3 -125.4(3)
C2 C3 Ti1 C22 -29.98(18)
C4 C3 Ti1 C22 88.26(15)
C8 C3 Ti1 C22 -147.4(3)
C2 C3 Ti1 C1 -39.07(13)
C4 C3 Ti1 C1 79.17(14)
C8 C3 Ti1 C1 -156.5(3)
C2 C3 Ti1 C5 -81.55(14)
C4 C3 Ti1 C5 36.70(12)
C8 C3 Ti1 C5 161.0(3)
C4 C3 Ti1 C2 118.25(19)
C8 C3 Ti1 C2 -117.4(4)
C2 C3 Ti1 C14 169.13(13)
C4 C3 Ti1 C14 -72.62(14)
C8 C3 Ti1 C14 51.7(3)
C2 C3 Ti1 C12 112.39(14)
C4 C3 Ti1 C12 -129.36(13)
C8 C3 Ti1 C12 -5.0(3)
C2 C3 Ti1 C11 106.65(14)
C4 C3 Ti1 C11 -135.10(13)
C8 C3 Ti1 C11 -10.8(4)
C2 C3 Ti1 C15 151.51(13)
C4 C3 Ti1 C15 -90.24(16)
C8 C3 Ti1 C15 34.1(4)
C2 C3 Ti1 C13 145.26(15)
C4 C3 Ti1 C13 -96.49(13)
C8 C3 Ti1 C13 27.9(3)
C2 C3 Ti1 C4 -118.25(19)
C8 C3 Ti1 C4 124.3(4)
